data_4077013
loop_
_publ_author_name
'Wang, Zhong-Xia'
'Li, Ye-Xin'

_publ_section_title
;
 Lithium, Potassium, and Tin(II) Complexes of Novel
 3-(Iminophosphorano)-1-phosphaallyl and
 2-(Iminophosphorano)-1-phosphaallyl Ligands
;
_journal_issue 22
_journal_name_full Organometallics
_journal_page_first 4641
_journal_paper_doi 10.1021/om020422c
_journal_volume 21
_journal_year 2002
_chemical_formula_sum 'C27 H34 K N P2 Si'
_chemical_formula_weight 501.68
_chemical_name_systematic
; 
 ? 
;
_space_group_IT_number 14
_symmetry_cell_setting monoclinic
_symmetry_space_group_name_Hall '-P 2yn'
_symmetry_space_group_name_H-M 'P 1 21/n 1'
_atom_sites_solution_hydrogens geom
_atom_sites_solution_primary direct
_atom_sites_solution_secondary difmap
_audit_creation_method SHELXL-97
_cell_angle_alpha 90.00
_cell_angle_beta 100.412(15)
_cell_angle_gamma 90.00
_cell_formula_units_Z 4
_cell_length_a 13.655(11)
_cell_length_b 10.678(8)
_cell_length_c 21.348(17)
_cell_measurement_reflns_used 771
_cell_measurement_temperature 298(2)
_cell_measurement_theta_max 16.53
_cell_measurement_theta_min 2.437
_cell_volume 3061(4)
_computing_cell_refinement 'Bruker SMART'
_computing_data_collection 'Bruker SMART'
_computing_data_reduction 'Bruker SHELXTL'
_computing_molecular_graphics 'Bruker SHELXTL'
_computing_publication_material 'Bruker SHELXTL'
_computing_structure_refinement 'SHELXL-97 (Sheldrick, 1997)'
_computing_structure_solution 'SHELXS-97 (Sheldrick, 1990)'
_diffrn_ambient_temperature 298(2)
_diffrn_measured_fraction_theta_full 0.974
_diffrn_measured_fraction_theta_max 0.974
_diffrn_measurement_device_type 'CCD area detector'
_diffrn_measurement_method 'phi and omega scans'
_diffrn_radiation_monochromator graphite
_diffrn_radiation_source 'fine-focus sealed tube'
_diffrn_radiation_type MoK\a
_diffrn_radiation_wavelength 0.71073
_diffrn_reflns_av_R_equivalents 0.1654
_diffrn_reflns_av_sigmaI/netI 0.2895
_diffrn_reflns_limit_h_max 15
_diffrn_reflns_limit_h_min -11
_diffrn_reflns_limit_k_max 11
_diffrn_reflns_limit_k_min -11
_diffrn_reflns_limit_l_max 23
_diffrn_reflns_limit_l_min -23
_diffrn_reflns_number 12860
_diffrn_reflns_theta_full 23.34
_diffrn_reflns_theta_max 23.34
_diffrn_reflns_theta_min 1.94
_exptl_absorpt_coefficient_mu 0.331
_exptl_absorpt_correction_T_max 0.9677
_exptl_absorpt_correction_T_min 0.9073
_exptl_absorpt_correction_type multi-scan
_exptl_absorpt_process_details sadabs
_exptl_crystal_density_diffrn 1.089
_exptl_crystal_density_method 'not measured'
_exptl_crystal_F_000 1064
_exptl_crystal_size_max 0.30
_exptl_crystal_size_mid 0.10
_exptl_crystal_size_min 0.10
_refine_diff_density_max 0.665
_refine_diff_density_min -0.294
_refine_diff_density_rms 0.065
_refine_ls_extinction_method none
_refine_ls_goodness_of_fit_ref 0.794
_refine_ls_hydrogen_treatment mixed
_refine_ls_matrix_type full
_refine_ls_number_parameters 293
_refine_ls_number_reflns 4316
_refine_ls_number_restraints 1
_refine_ls_restrained_S_all 0.794
_refine_ls_R_factor_all 0.2344
_refine_ls_R_factor_gt 0.0637
_refine_ls_shift/su_max 0.000
_refine_ls_shift/su_mean 0.000
_refine_ls_structure_factor_coef Fsqd
_refine_ls_weighting_details 'calc w=1/[\s^2^(Fo^2^)+(0.0710P)^2^+0.0000P] where P=(Fo^2^+2Fc^2^)/3'
_refine_ls_weighting_scheme calc
_refine_ls_wR_factor_gt 0.1395
_refine_ls_wR_factor_ref 0.1915
_reflns_number_gt 1247
_reflns_number_total 4316
_reflns_threshold_expression >2sigma(I)
_cod_data_source_file om020422c.cif
_cod_data_source_block 3
_cod_depositor_comments
;
The following automatic conversions were performed:

'_symmetry_cell_setting' value 'Monoclinic' changed to 'monoclinic'
according to /home/saulius/struct/CIF-dictionaries/cif_core.dic
dictionary named 'cif_core.dic' version 2.4.1 from 2010-06-29.

Automatic conversion script
Id: cif_fix_values 1715 2011-07-08 13:25:40Z adriana 
;
_cod_original_sg_symbol_H-M P2(1)/n
_cod_database_code 4077013

loop_
_symmetry_equiv_pos_as_xyz
'x, y, z'
'-x+1/2, y+1/2, -z+1/2'
'-x, -y, -z'
'x-1/2, -y-1/2, z-1/2'

loop_
_atom_site_label
_atom_site_type_symbol
_atom_site_fract_x
_atom_site_fract_y
_atom_site_fract_z
_atom_site_U_iso_or_equiv
_atom_site_adp_type
_atom_site_occupancy
_atom_site_symmetry_multiplicity
_atom_site_calc_flag
_atom_site_refinement_flags
K1 K 0.73342(14) 0.5482(2) 0.71720(10) 0.0720(7) Uani 1 1 d .
N1 N 0.5682(4) 0.5799(6) 0.7790(3) 0.0555(19) Uani 1 1 d .
P1 P 0.53280(16) 0.4515(2) 0.80251(10) 0.0510(7) Uani 1 1 d .
P2 P 0.63191(16) 0.2703(2) 0.70356(10) 0.0545(7) Uani 1 1 d .
Si1 Si 0.50051(19) 0.6937(2) 0.73597(12) 0.0628(8) Uani 1 1 d .
C1 C 0.4671(6) 0.3467(8) 0.7466(4) 0.055(2) Uani 1 1 d .
H1 H 0.4007 0.3342 0.7495 0.066 Uiso 1 1 calc R
C2 C 0.4995(6) 0.2816(7) 0.6997(4) 0.048(2) Uani 1 1 d .
C3 C 0.4521(7) 0.4691(10) 0.8612(4) 0.059(2) Uani 1 1 d .
C4 C 0.4684(7) 0.5735(11) 0.9006(5) 0.076(3) Uani 1 1 d .
H4 H 0.5146 0.6336 0.8937 0.091 Uiso 1 1 calc R
C5 C 0.4174(11) 0.5882(13) 0.9490(6) 0.098(4) Uani 1 1 d .
H5 H 0.4327 0.6549 0.9771 0.117 Uiso 1 1 calc R
C6 C 0.3454(11) 0.5083(17) 0.9569(6) 0.108(5) Uani 1 1 d .
H6 H 0.3074 0.5237 0.9881 0.130 Uiso 1 1 calc R
C7 C 0.3271(8) 0.4034(13) 0.9192(6) 0.099(4) Uani 1 1 d .
H7 H 0.2794 0.3452 0.9259 0.119 Uiso 1 1 calc R
C8 C 0.3815(8) 0.3865(10) 0.8710(5) 0.079(3) Uani 1 1 d .
H8 H 0.3690 0.3166 0.8448 0.094 Uiso 1 1 calc R
C9 C 0.6358(6) 0.3713(8) 0.8510(4) 0.048(2) Uani 1 1 d .
C10 C 0.6284(7) 0.2494(10) 0.8690(4) 0.070(3) Uani 1 1 d .
H10 H 0.5695 0.2071 0.8535 0.084 Uiso 1 1 calc R
C11 C 0.7028(9) 0.1844(10) 0.9088(5) 0.082(3) Uani 1 1 d .
H11 H 0.6938 0.1022 0.9209 0.098 Uiso 1 1 calc R
C12 C 0.7893(9) 0.2462(13) 0.9291(4) 0.082(3) Uani 1 1 d .
H12 H 0.8410 0.2055 0.9556 0.098 Uiso 1 1 calc R
C13 C 0.8026(7) 0.3699(11) 0.9110(4) 0.074(3) Uani 1 1 d .
H13 H 0.8621 0.4115 0.9257 0.089 Uiso 1 1 calc R
C14 C 0.7260(7) 0.4289(9) 0.8711(4) 0.067(3) Uani 1 1 d .
H14 H 0.7356 0.5099 0.8574 0.081 Uiso 1 1 calc R
C15 C 0.6535(6) 0.3096(7) 0.6256(4) 0.048(2) Uani 1 1 d .
C16 C 0.5944(7) 0.3795(9) 0.5807(4) 0.068(3) Uani 1 1 d .
H16 H 0.5337 0.4078 0.5892 0.082 Uiso 1 1 calc R
C17 C 0.6202(8) 0.4103(9) 0.5231(5) 0.082(3) Uani 1 1 d .
H17 H 0.5755 0.4556 0.4936 0.098 Uiso 1 1 calc R
C18 C 0.7114(9) 0.3755(9) 0.5082(5) 0.079(3) Uani 1 1 d .
H18 H 0.7290 0.3963 0.4694 0.095 Uiso 1 1 calc R
C19 C 0.7719(7) 0.3108(10) 0.5522(5) 0.076(3) Uani 1 1 d .
H19 H 0.8339 0.2878 0.5438 0.091 Uiso 1 1 calc R
C20 C 0.7481(7) 0.2765(8) 0.6089(4) 0.063(3) Uani 1 1 d .
H20 H 0.7937 0.2307 0.6376 0.076 Uiso 1 1 calc R
C21 C 0.4204(7) 0.2069(9) 0.6542(4) 0.064(3) Uani 1 1 d .
C22 C 0.3376(7) 0.2889(9) 0.6190(4) 0.089(3) Uani 1 1 d .
H22A H 0.3106 0.3391 0.6491 0.134 Uiso 1 1 calc R
H22B H 0.2861 0.2370 0.5958 0.134 Uiso 1 1 calc R
H22C H 0.3638 0.3425 0.5899 0.134 Uiso 1 1 calc R
C23 C 0.3726(7) 0.1102(9) 0.6947(5) 0.087(3) Uani 1 1 d .
H23A H 0.4235 0.0562 0.7169 0.131 Uiso 1 1 calc R
H23B H 0.3240 0.0611 0.6671 0.131 Uiso 1 1 calc R
H23C H 0.3410 0.1540 0.7249 0.131 Uiso 1 1 calc R
C24 C 0.4607(7) 0.1273(9) 0.6044(4) 0.084(3) Uani 1 1 d .
H24A H 0.5125 0.0732 0.6256 0.126 Uiso 1 1 calc R
H24B H 0.4871 0.1813 0.5756 0.126 Uiso 1 1 calc R
H24C H 0.4078 0.0777 0.5811 0.126 Uiso 1 1 calc R
C25 C 0.3784(7) 0.7231(10) 0.7544(5) 0.118(4) Uani 1 1 d .
H25A H 0.3842 0.7388 0.7992 0.177 Uiso 1 1 calc R
H25B H 0.3367 0.6513 0.7429 0.177 Uiso 1 1 calc R
H25C H 0.3494 0.7948 0.7309 0.177 Uiso 1 1 calc R
C26 C 0.5789(8) 0.8389(10) 0.7494(6) 0.098(4) Uani 1 1 d D
H26A H 0.5390 0.8776 0.7773 0.118 Uiso 1 1 calc R
H26B H 0.5520 0.8749 0.7081 0.118 Uiso 1 1 calc R
C27 C 0.4825(9) 0.6676(12) 0.6495(4) 0.135(5) Uani 1 1 d .
H27A H 0.5457 0.6510 0.6374 0.202 Uiso 1 1 calc R
H27B H 0.4534 0.7409 0.6276 0.202 Uiso 1 1 calc R
H27C H 0.4390 0.5973 0.6382 0.202 Uiso 1 1 calc R
H26C H 0.646(3) 0.842(12) 0.742(6) 0.18(6) Uiso 1 1 d D

loop_
_atom_site_aniso_label
_atom_site_aniso_U_11
_atom_site_aniso_U_22
_atom_site_aniso_U_33
_atom_site_aniso_U_23
_atom_site_aniso_U_13
_atom_site_aniso_U_12
K1 0.0621(14) 0.0646(14) 0.0943(15) -0.0089(13) 0.0276(12) -0.0087(12)
N1 0.051(4) 0.055(5) 0.061(4) 0.018(4) 0.013(4) 0.007(4)
P1 0.0448(15) 0.0557(16) 0.0550(14) 0.0010(14) 0.0155(12) -0.0002(13)
P2 0.0479(15) 0.0618(17) 0.0536(14) 0.0002(13) 0.0087(12) 0.0044(13)
Si1 0.0576(18) 0.0622(18) 0.0689(18) 0.0083(15) 0.0120(14) 0.0101(15)
C1 0.035(5) 0.072(7) 0.060(6) 0.003(5) 0.015(5) -0.002(5)
C2 0.045(5) 0.044(5) 0.055(5) 0.004(5) 0.007(5) -0.006(5)
C3 0.054(6) 0.067(7) 0.057(6) 0.011(6) 0.013(5) 0.016(5)
C4 0.085(8) 0.097(9) 0.050(6) 0.002(6) 0.023(6) 0.028(7)
C5 0.095(10) 0.126(12) 0.075(9) -0.014(8) 0.023(8) 0.010(9)
C6 0.092(11) 0.178(17) 0.062(8) 0.028(10) 0.032(8) 0.074(11)
C7 0.080(8) 0.119(12) 0.108(10) 0.035(9) 0.044(8) 0.008(8)
C8 0.082(8) 0.086(8) 0.077(8) 0.004(6) 0.040(7) -0.004(7)
C9 0.052(6) 0.043(6) 0.046(5) 0.009(5) 0.004(5) 0.001(5)
C10 0.054(6) 0.080(8) 0.080(7) 0.015(6) 0.020(6) -0.007(6)
C11 0.074(8) 0.081(8) 0.089(8) 0.026(7) 0.013(7) 0.018(8)
C12 0.078(9) 0.107(10) 0.061(7) 0.026(7) 0.015(6) 0.040(8)
C13 0.053(7) 0.093(9) 0.072(7) 0.001(7) 0.001(6) 0.018(6)
C14 0.053(6) 0.075(7) 0.072(6) -0.005(6) 0.009(5) 0.008(6)
C15 0.047(6) 0.054(6) 0.044(5) 0.003(5) 0.014(5) 0.001(5)
C16 0.063(7) 0.092(8) 0.053(6) 0.019(6) 0.019(6) 0.025(6)
C17 0.073(8) 0.096(9) 0.071(8) 0.015(6) -0.001(6) 0.015(6)
C18 0.084(8) 0.093(8) 0.067(7) 0.020(6) 0.033(7) 0.016(7)
C19 0.064(7) 0.102(9) 0.070(7) 0.013(7) 0.032(6) 0.008(6)
C20 0.058(6) 0.065(7) 0.066(6) 0.000(6) 0.010(5) 0.002(5)
C21 0.070(7) 0.046(6) 0.072(6) 0.000(6) 0.004(6) -0.002(6)
C22 0.078(7) 0.069(7) 0.112(8) -0.008(6) -0.005(7) -0.001(6)
C23 0.075(7) 0.070(7) 0.119(8) -0.016(7) 0.025(6) -0.011(6)
C24 0.085(7) 0.083(8) 0.084(7) -0.027(6) 0.016(6) -0.016(6)
C25 0.076(8) 0.122(10) 0.159(10) 0.053(8) 0.030(7) 0.030(7)
C26 0.068(8) 0.086(8) 0.145(10) 0.031(7) 0.031(8) -0.001(7)
C27 0.137(11) 0.184(13) 0.077(8) 0.041(8) 0.001(8) 0.013(10)

loop_
_atom_type_symbol
_atom_type_description
_atom_type_scat_dispersion_real
_atom_type_scat_dispersion_imag
_atom_type_scat_source
C C 0.0033 0.0016 'International Tables Vol C Tables 4.2.6.8 and 6.1.1.4'
H H 0.0000 0.0000 'International Tables Vol C Tables 4.2.6.8 and 6.1.1.4'
N N 0.0061 0.0033 'International Tables Vol C Tables 4.2.6.8 and 6.1.1.4'
Si Si 0.0817 0.0704 'International Tables Vol C Tables 4.2.6.8 and 6.1.1.4'
K K 0.2009 0.2494 'International Tables Vol C Tables 4.2.6.8 and 6.1.1.4'
P P 0.1023 0.0942 'International Tables Vol C Tables 4.2.6.8 and 6.1.1.4'

loop_
_geom_angle_atom_site_label_1
_geom_angle_atom_site_label_2
_geom_angle_atom_site_label_3
_geom_angle
_geom_angle_site_symmetry_1
_geom_angle_site_symmetry_3
N1 K1 P2 77.82(15) . .
N1 K1 C15 99.4(2) . .
P2 K1 C15 31.79(15) . .
N1 K1 P2 95.34(15) . 2_656
P2 K1 P2 153.25(8) . 2_656
C15 K1 P2 165.01(17) . 2_656
N1 K1 C11 132.4(3) . 2_656
P2 K1 C11 119.8(2) . 2_656
C15 K1 C11 88.0(2) . 2_656
P2 K1 C11 84.0(2) 2_656 2_656
N1 K1 C26 128.2(3) . 2_646
P2 K1 C26 73.2(2) . 2_646
C15 K1 C26 76.7(2) . 2_646
P2 K1 C26 92.1(2) 2_656 2_646
C11 K1 C26 99.3(3) 2_656 2_646
N1 K1 Si1 26.99(13) . .
P2 K1 Si1 91.87(9) . .
C15 K1 Si1 101.26(17) . .
P2 K1 Si1 93.11(9) 2_656 .
C11 K1 Si1 105.4(2) 2_656 .
C26 K1 Si1 155.1(2) 2_646 .
N1 K1 P1 23.23(14) . .
P2 K1 P1 56.65(7) . .
C15 K1 P1 83.14(16) . .
P2 K1 P1 110.13(9) 2_656 .
C11 K1 P1 148.2(2) 2_656 .
C26 K1 P1 108.2(2) 2_646 .
Si1 K1 P1 47.39(7) . .
P1 N1 Si1 129.2(4) . .
P1 N1 K1 111.3(3) . .
Si1 N1 K1 103.7(3) . .
N1 P1 C1 119.2(4) . .
N1 P1 C9 110.2(4) . .
C1 P1 C9 109.7(4) . .
N1 P1 C3 113.0(4) . .
C1 P1 C3 103.6(5) . .
C9 P1 C3 99.2(4) . .
N1 P1 K1 45.5(2) . .
C1 P1 K1 100.1(3) . .
C9 P1 K1 81.1(3) . .
C3 P1 K1 154.6(4) . .
C15 P2 C2 106.0(4) . .
C15 P2 K1 74.4(3) . .
C2 P2 K1 110.5(3) . .
C15 P2 K1 118.5(3) . 2_646
C2 P2 K1 122.5(3) . 2_646
K1 P2 K1 114.96(8) . 2_646
N1 Si1 C25 116.2(4) . .
N1 Si1 C27 113.3(5) . .
C25 Si1 C27 106.5(5) . .
N1 Si1 C26 105.7(4) . .
C25 Si1 C26 110.3(5) . .
C27 Si1 C26 104.3(6) . .
N1 Si1 K1 49.3(2) . .
C25 Si1 K1 163.7(4) . .
C27 Si1 K1 77.6(4) . .
C26 Si1 K1 83.3(4) . .
C2 C1 P1 129.3(7) . .
C1 C2 C21 116.6(8) . .
C1 C2 P2 117.4(6) . .
C21 C2 P2 125.4(7) . .
C8 C3 C4 118.0(10) . .
C8 C3 P1 125.3(9) . .
C4 C3 P1 116.6(8) . .
C5 C4 C3 120.4(11) . .
C6 C5 C4 120.9(13) . .
C5 C6 C7 120.4(14) . .
C6 C7 C8 118.4(12) . .
C3 C8 C7 121.6(11) . .
C10 C9 C14 116.5(8) . .
C10 C9 P1 121.6(8) . .
C14 C9 P1 121.9(7) . .
C9 C10 C11 124.5(9) . .
C12 C11 C10 116.9(10) . .
C12 C11 K1 97.6(7) . 2_646
C10 C11 K1 89.7(6) . 2_646
C11 C12 C13 121.5(10) . .
C14 C13 C12 118.8(10) . .
C9 C14 C13 121.7(9) . .
C16 C15 C20 113.8(8) . .
C16 C15 P2 127.4(7) . .
C20 C15 P2 118.5(7) . .
C16 C15 K1 94.9(5) . .
C20 C15 K1 97.0(5) . .
P2 C15 K1 73.8(3) . .
C15 C16 C17 123.0(9) . .
C16 C17 C18 121.6(9) . .
C19 C18 C17 116.4(10) . .
C18 C19 C20 123.6(10) . .
C19 C20 C15 121.5(9) . .
C22 C21 C24 107.7(7) . .
C22 C21 C2 112.8(7) . .
C24 C21 C2 115.2(8) . .
C22 C21 C23 107.9(8) . .
C24 C21 C23 104.8(7) . .
C2 C21 C23 108.0(7) . .
Si1 C26 K1 165.7(5) . 2_656

loop_
_geom_bond_atom_site_label_1
_geom_bond_atom_site_label_2
_geom_bond_distance
_geom_bond_site_symmetry_2
K1 N1 2.831(7) .
K1 P2 3.265(4) .
K1 C15 3.276(8) .
K1 P2 3.278(3) 2_656
K1 C11 3.309(10) 2_656
K1 C26 3.378(11) 2_646
K1 Si1 3.626(4) .
K1 P1 3.700(4) .
N1 P1 1.566(7) .
N1 Si1 1.694(6) .
P1 C1 1.760(8) .
P1 C9 1.805(8) .
P1 C3 1.821(10) .
P2 C15 1.791(8) .
P2 C2 1.800(8) .
P2 K1 3.278(3) 2_646
Si1 C25 1.809(10) .
Si1 C27 1.840(10) .
Si1 C26 1.876(11) .
C1 C2 1.355(10) .
C2 C21 1.538(10) .
C3 C8 1.351(12) .
C3 C4 1.391(12) .
C4 C5 1.357(14) .
C5 C6 1.335(16) .
C6 C7 1.376(15) .
C7 C8 1.385(14) .
C9 C10 1.367(11) .
C9 C14 1.375(10) .
C10 C11 1.386(11) .
C11 C12 1.354(13) .
C11 K1 3.309(10) 2_646
C12 C13 1.396(13) .
C13 C14 1.376(10) .
C15 C16 1.360(10) .
C15 C20 1.444(11) .
C16 C17 1.378(11) .
C17 C18 1.390(12) .
C18 C19 1.327(11) .
C19 C20 1.359(11) .
C21 C22 1.517(11) .
C21 C24 1.538(11) .
C21 C23 1.563(11) .
C26 K1 3.378(11) 2_656
